data_7712327
loop_
_publ_author_name
'Chuprin, Alexander S.'
'Pavlov, Alexander A.'
'Vologzhanina, Anna V. V.'
'Dorovatovskii, Pavel'
'Makarenkov, Anton V.'
'Ol'shevskaya, Valentina Antonovna'
'Dudkin, Semyon V.'
'Voloshin, Yan Z.'

_publ_section_title
;
 Multistep synthesis and X-ray structure of the carboxyl-terminated hybrid
 iron(II) phthalocyaninatoclathrochelates and their postsynthetic
 transformation into polytopic carboranyl-containing derivatives
;
_journal_name_full 'Dalton Transactions'
_journal_paper_doi 10.1039/D3DT00076A
_journal_year 2023
_chemical_formula_moiety 'C5 D6 N, C57 H44 B Fe Hf N14 O8, 2(C5 D5 N)'
_chemical_formula_sum 'C72 H44 B D16 Fe Hf N17 O8'
_chemical_formula_weight 1552.61
_space_group_crystal_system triclinic
_space_group_IT_number 2
_space_group_name_Hall '-P 1'
_space_group_name_H-M_alt 'P -1'
_atom_sites_solution_hydrogens geom
_audit_creation_date 2022-09-02
_audit_creation_method
;
Olex2 1.5
(compiled 2022.04.07 svn.rca3783a0 for OlexSys, GUI svn.r6498)
;
_audit_update_record
;
2022-09-07 deposited with the CCDC.	2023-02-16 downloaded from the CCDC.
;
_cell_angle_alpha 73.19(3)
_cell_angle_beta 87.98(3)
_cell_angle_gamma 64.78(3)
_cell_formula_units_Z 2
_cell_length_a 14.080(3)
_cell_length_b 16.520(3)
_cell_length_c 17.020(3)
_cell_measurement_reflns_used 769
_cell_measurement_temperature 100
_cell_measurement_theta_max 26.09
_cell_measurement_theta_min 1.85
_cell_volume 3410.7(16)
_computing_molecular_graphics 'Olex2 1.5 (Dolomanov et al., 2009)'
_computing_publication_material 'Olex2 1.5 (Dolomanov et al., 2009)'
_computing_structure_refinement 'SHELXL 2018/3 (Sheldrick, 2015)'
_diffrn_ambient_temperature 100
_diffrn_measured_fraction_theta_full 0.969
_diffrn_measured_fraction_theta_max 0.969
_diffrn_measurement_device_type 'Rayonix CCD'
_diffrn_measurement_method 'phi scans'
_diffrn_radiation_type synchrotron
_diffrn_radiation_wavelength 0.745
_diffrn_reflns_av_R_equivalents 0.0628
_diffrn_reflns_av_unetI/netI 0.0627
_diffrn_reflns_Laue_measured_fraction_full 0.969
_diffrn_reflns_Laue_measured_fraction_max 0.969
_diffrn_reflns_limit_h_max 16
_diffrn_reflns_limit_h_min -16
_diffrn_reflns_limit_k_max 19
_diffrn_reflns_limit_k_min -19
_diffrn_reflns_limit_l_max 18
_diffrn_reflns_limit_l_min -20
_diffrn_reflns_number 33975
_diffrn_reflns_point_group_measured_fraction_full 0.969
_diffrn_reflns_point_group_measured_fraction_max 0.969
_diffrn_reflns_theta_full 26.551
_diffrn_reflns_theta_max 26.660
_diffrn_reflns_theta_min 1.668
_diffrn_source 'Belok beamline of NRC "Kurchatov Institute"'
_exptl_absorpt_coefficient_mu 2.018
_exptl_absorpt_correction_T_max 0.915
_exptl_absorpt_correction_T_min 0.743
_exptl_absorpt_correction_type multi-scan
_exptl_absorpt_process_details 'XDS (Kabsch, 2010)'
_exptl_crystal_colour green
_exptl_crystal_colour_primary green
_exptl_crystal_density_diffrn 1.512
_exptl_crystal_description plate
_exptl_crystal_F_000 1556
_exptl_crystal_recrystallization_method 'Re-crystallisation from solvent: pyridine-d5'
_exptl_crystal_size_max 0.05
_exptl_crystal_size_mid 0.02
_exptl_crystal_size_min 0.005
_refine_diff_density_max 2.695
_refine_diff_density_min -1.659
_refine_diff_density_rms 0.112
_refine_ls_extinction_method none
_refine_ls_goodness_of_fit_ref 1.043
_refine_ls_hydrogen_treatment constr
_refine_ls_matrix_type full
_refine_ls_number_parameters 897
_refine_ls_number_reflns 12067
_refine_ls_number_restraints 36
_refine_ls_restrained_S_all 1.042
_refine_ls_R_factor_all 0.0691
_refine_ls_R_factor_gt 0.0496
_refine_ls_shift/su_max 0.001
_refine_ls_shift/su_mean 0.000
_refine_ls_structure_factor_coef Fsqd
_refine_ls_weighting_details 'w=1/[\s^2^(Fo^2^)+(0.0380P)^2^+12.7083P] where P=(Fo^2^+2Fc^2^)/3'
_refine_ls_weighting_scheme calc
_refine_ls_wR_factor_gt 0.1063
_refine_ls_wR_factor_ref 0.1137
_reflns_Friedel_coverage 0.000
_reflns_number_gt 9536
_reflns_number_total 12067
_reflns_threshold_expression 'I > 2\s(I)'
_cod_data_source_file d3dt00076a2.cif
_cod_data_source_block ac70
_cod_original_cell_volume 3410.8(15)
_cod_database_code 7712327
_shelx_shelxl_version_number 2018/3
_shelx_space_group_comment
;
The symmetry employed for this shelxl refinement is uniquely defined
by the following loop, which should always be used as a source of
symmetry information in preference to the above space-group names.
They are only intended as comments.
;
_shelx_estimated_absorpt_t_max 0.990
_shelx_estimated_absorpt_t_min 0.906
_olex2_refinement_description
;
1. Fixed Uiso
 At 1.2 times of:
  All C(H) groups, All C(H,H) groups, All C(H,H,H,H) groups, All N(H) groups
2. Uiso/Uaniso restraints and constraints
N1S \\sim C1S \\sim C2S \\sim C3S \\sim C4S \\sim C5S: within 2A with sigma of
0.04 and sigma for terminal atoms of 0.08 within 2A
3. Others
 Fixed Sof: H3AA(0.75) H3AB(0.75) H3BC(0.25) H3BD(0.25) C4(0.75) H4A(0.75)
 H4B(0.75) C4A(0.25) H4AA(0.25) H4AB(0.25) C5(0.75) H5A(0.75) H5B(0.75)
 C5A(0.25) H5AA(0.25) H5AB(0.25) H6AA(0.75) H6AB(0.75) H6BC(0.25) H6BD(0.25)
 H15C(0.5) H15D(0.5) H15A(0.5) H15B(0.5) C16(0.5) H16A(0.5) H16B(0.5) C16A(0.5)
 H16C(0.5) H16D(0.5) C17(0.5) H17A(0.5) H17B(0.5) C17A(0.5) H17C(0.5) H17D(0.5)
 H18C(0.5) H18D(0.5) H18A(0.5) H18B(0.5)
4.a Secondary CH2 refined with riding coordinates:
 C3(H3AA,H3AB), C3(H3BC,H3BD), C4(H4A,H4B), C4A(H4AA,H4AB), C5(H5A,H5B),
 C5A(H5AA,H5AB), C6(H6AA,H6AB), C6(H6BC,H6BD), C9(H9A,H9B), C10(H10A,H10B),
 C11(H11A,H11B), C12(H12A,H12B), C15(H15C,H15D), C15(H15A,H15B), C16(H16A,H16B),
  C16A(H16C,H16D), C17(H17A,H17B), C17A(H17C,H17D), C18(H18C,H18D), C18(H18A,
 H18B)
4.b Aromatic/amide H refined with riding coordinates:
 C21(H21), C22(H22), C23(H23), C24(H24), C29(H29), C30(H30), C31(H31),
 C32(H32), C37(H37), C38(H38), C39(H39), C40(H40), C45(H45), C46(H46), C47(H47),
  C48(H48), C52(H52), C53(H53), C55(H55), C56(H56), N1S(D1S), C1S(D1SA),
 C2S(D2S), C3S(D3S), C4S(D4S), C5S(D5S), C6S(D6S), C7S(D7S), C8S(D8S), C9S(D9S),
  C10S(D10S), C11S(D11S), C12S(D12S), C13S(D13S), C14S(D14S), C15S(D15S)
;
_smtbx_masks_void_probe_radius 1.2
_smtbx_masks_void_truncation_radius 1.2
_olex2_submission_special_instructions 'No special instructions were received'

loop_
_space_group_symop_operation_xyz
'x, y, z'
'-x, -y, -z'

loop_
_atom_site_label
_atom_site_type_symbol
_atom_site_fract_x
_atom_site_fract_y
_atom_site_fract_z
_atom_site_U_iso_or_equiv
_atom_site_adp_type
_atom_site_occupancy
_atom_site_site_symmetry_order
_atom_site_calc_flag
_atom_site_refinement_flags_posn
_atom_site_refinement_flags_adp
_atom_site_refinement_flags_occupancy
_atom_site_disorder_assembly
_atom_site_disorder_group
Hf1 Hf 0.13218(2) 0.44416(2) 0.87424(2) 0.02855(8) Uani 1 1 d . . . . .
Fe1 Fe 0.29820(6) 0.32801(5) 0.72285(5) 0.02781(19) Uani 1 1 d . . . . .
O1 O 0.3160(4) 0.2640(3) 0.5789(3) 0.0400(10) Uani 1 1 d . . . . .
N1 N 0.2541(4) 0.2907(3) 0.6399(3) 0.0354(12) Uani 1 1 d . . . . .
C1 C 0.1692(5) 0.2785(4) 0.6467(4) 0.0342(14) Uani 1 1 d . . . . .
B1 B 0.4290(6) 0.2364(5) 0.6023(5) 0.0362(16) Uani 1 1 d . . . . .
O2 O 0.1299(3) 0.3386(3) 0.8311(3) 0.0356(10) Uani 1 1 d . . . . .
N2 N 0.1743(4) 0.3165(3) 0.7637(3) 0.0369(12) Uani 1 1 d . . . . .
C2 C 0.1167(5) 0.3016(4) 0.7162(4) 0.0331(13) Uani 1 1 d . . . . .
O3 O 0.4476(4) 0.3196(3) 0.5995(3) 0.0422(11) Uani 1 1 d . . . . .
N3 N 0.3735(4) 0.3747(3) 0.6406(3) 0.0374(12) Uani 1 1 d . . . . .
C3 C 0.0112(5) 0.3042(5) 0.7324(5) 0.0451(16) Uani 1 1 d . . . . .
H3AA H -0.034753 0.363941 0.743292 0.054 Uiso 0.75 1 calc R U P A 1
H3AB H 0.018819 0.252099 0.782343 0.054 Uiso 0.75 1 calc R U P A 1
H3BC H -0.044379 0.369656 0.713535 0.054 Uiso 0.25 1 calc R U P B 2
H3BD H 0.008799 0.277628 0.792129 0.054 Uiso 0.25 1 calc R U P B 2
O4 O 0.1445(3) 0.5031(3) 0.7486(3) 0.0349(9) Uani 1 1 d . . . . .
N4 N 0.2241(4) 0.4613(3) 0.7066(3) 0.0351(12) Uani 1 1 d . . . . .
C4 C -0.0410(8) 0.2958(7) 0.6604(6) 0.045(2) Uiso 0.75 1 d . . P C 1
H4A H -0.069008 0.356345 0.615667 0.054 Uiso 0.75 1 calc R U P C 1
H4B H -0.100858 0.280870 0.678507 0.054 Uiso 0.75 1 calc R U P C 1
C4A C -0.006(3) 0.244(2) 0.6831(19) 0.050(7) Uiso 0.25 1 d . . P C 2
H4AA H 0.043236 0.177155 0.708893 0.060 Uiso 0.25 1 calc R U P C 2
H4AB H -0.078789 0.249322 0.688152 0.060 Uiso 0.25 1 calc R U P C 2
O5 O 0.4634(4) 0.1661(3) 0.6876(3) 0.0396(10) Uani 1 1 d . . . . .
N5 N 0.4191(4) 0.2105(3) 0.7463(3) 0.0365(12) Uani 1 1 d . . . . .
C5 C 0.0386(7) 0.2188(7) 0.6282(6) 0.045(2) Uiso 0.75 1 d . . P C 1
H5A H 0.001867 0.209496 0.585464 0.054 Uiso 0.75 1 calc R U P C 1
H5B H 0.068863 0.159212 0.674033 0.054 Uiso 0.75 1 calc R U P C 1
C5A C 0.009(2) 0.270(2) 0.5970(19) 0.046(7) Uiso 0.25 1 d . . P C 2
H5AA H -0.032722 0.338328 0.571258 0.055 Uiso 0.25 1 calc R U P C 2
H5AB H -0.014982 0.236621 0.567983 0.055 Uiso 0.25 1 calc R U P C 2
O6 O 0.2989(3) 0.3705(3) 0.8776(3) 0.0380(10) Uani 1 1 d . . . . .
N6 N 0.3461(4) 0.3122(3) 0.8317(3) 0.0336(11) Uani 1 1 d . . . . .
C6 C 0.1282(6) 0.2418(5) 0.5915(4) 0.0445(16) Uani 1 1 d . . . . .
H6AA H 0.186177 0.184476 0.584196 0.053 Uiso 0.75 1 calc R U P C 1
H6AB H 0.102138 0.289376 0.536586 0.053 Uiso 0.75 1 calc R U P C 1
H6BC H 0.167296 0.172488 0.607767 0.053 Uiso 0.25 1 calc R U P C 2
H6BD H 0.140182 0.267272 0.533804 0.053 Uiso 0.25 1 calc R U P C 2
O7 O 0.6825(5) -0.0291(5) 0.3714(5) 0.091(2) Uani 1 1 d . . . . .
N7 N -0.0006(4) 0.4123(3) 0.9287(3) 0.0318(11) Uani 1 1 d . . . . .
C7 C 0.3392(5) 0.4653(4) 0.6104(4) 0.0343(13) Uani 1 1 d . . . . .
O8 O 0.7186(5) 0.0899(4) 0.3136(3) 0.0633(15) Uani 1 1 d . . . . .
N8 N -0.1371(4) 0.5186(3) 0.8156(3) 0.0322(11) Uani 1 1 d . . . . .
C8 C 0.2579(5) 0.5153(4) 0.6534(4) 0.0335(13) Uani 1 1 d . . . . .
N9 N -0.0105(4) 0.5803(3) 0.8266(3) 0.0303(11) Uani 1 1 d . . . . .
C9 C 0.2121(6) 0.6198(4) 0.6335(4) 0.0436(16) Uani 1 1 d . . . . .
H9A H 0.212720 0.636215 0.684970 0.052 Uiso 1 1 calc R U . . .
H9B H 0.137734 0.647807 0.609947 0.052 Uiso 1 1 calc R U . . .
N10 N 0.0723(4) 0.6864(3) 0.7955(3) 0.0323(11) Uani 1 1 d . . . . .
C10 C 0.2725(7) 0.6607(5) 0.5733(5) 0.060(2) Uani 1 1 d . . . . .
H10A H 0.227027 0.728445 0.547738 0.072 Uiso 1 1 calc R U . . .
H10B H 0.334513 0.654907 0.604148 0.072 Uiso 1 1 calc R U . . .
N11 N 0.1755(4) 0.5460(3) 0.9073(3) 0.0322(11) Uani 1 1 d . . . . .
C11 C 0.3095(7) 0.6171(5) 0.5070(5) 0.066(2) Uani 1 1 d . . . . .
H11A H 0.348988 0.648306 0.471517 0.079 Uiso 1 1 calc R U . . .
H11B H 0.247407 0.628222 0.472557 0.079 Uiso 1 1 calc R U . . .
N12 N 0.3062(4) 0.4434(3) 1.0247(3) 0.0318(11) Uani 1 1 d . . . . .
C12 C 0.3797(6) 0.5123(4) 0.5381(4) 0.0422(16) Uani 1 1 d . . . . .
H12A H 0.383125 0.484376 0.493233 0.051 Uiso 1 1 calc R U . . .
H12B H 0.452133 0.501444 0.553988 0.051 Uiso 1 1 calc R U . . .
N13 N 0.1845(4) 0.3784(3) 1.0094(3) 0.0311(11) Uani 1 1 d . . . . .
C13 C 0.4749(5) 0.1768(4) 0.8170(4) 0.0360(14) Uani 1 1 d . . . . .
N14 N 0.1002(4) 0.2737(3) 1.0422(3) 0.0322(11) Uani 1 1 d . . . . .
C14 C 0.4282(5) 0.2337(4) 0.8698(4) 0.0317(13) Uani 1 1 d . . . . .
C15 C 0.4734(6) 0.2063(5) 0.9569(4) 0.0461(17) Uani 1 1 d . . . . .
H15C H 0.495407 0.253972 0.962612 0.055 Uiso 0.5 1 calc R U P D 2
H15D H 0.417945 0.205876 0.994167 0.055 Uiso 0.5 1 calc R U P D 2
H15A H 0.431067 0.180906 0.994932 0.055 Uiso 0.5 1 calc R U P E 1
H15B H 0.469274 0.262651 0.969220 0.055 Uiso 0.5 1 calc R U P E 1
C16 C 0.5901(11) 0.1315(10) 0.9714(9) 0.038(3) Uiso 0.5 1 d . . P F 1
H16A H 0.635677 0.162279 0.947109 0.045 Uiso 0.5 1 calc R U P F 1
H16B H 0.611715 0.103056 1.031388 0.045 Uiso 0.5 1 calc R U P F 1
C16A C 0.5625(12) 0.1155(11) 0.9817(10) 0.044(4) Uiso 0.5 1 d . . P F 2
H16C H 0.536279 0.066720 0.997721 0.053 Uiso 0.5 1 calc R U P F 2
H16D H 0.602379 0.110258 1.031172 0.053 Uiso 0.5 1 calc R U P F 2
C17 C 0.6057(11) 0.0547(9) 0.9331(8) 0.043(3) Uiso 0.5 1 d . . P F 1
H17A H 0.680151 0.007105 0.945968 0.052 Uiso 0.5 1 calc R U P F 1
H17B H 0.560865 0.023385 0.958198 0.052 Uiso 0.5 1 calc R U P F 1
C17A C 0.6390(11) 0.0951(10) 0.9149(9) 0.046(3) Uiso 0.5 1 d . . P F 2
H17C H 0.701771 0.034561 0.937926 0.056 Uiso 0.5 1 calc R U P F 2
H17D H 0.662784 0.145310 0.895291 0.056 Uiso 0.5 1 calc R U P F 2
C18 C 0.5791(5) 0.0910(4) 0.8420(4) 0.0414(15) Uani 1 1 d . . . . .
H18C H 0.621956 0.088281 0.794650 0.050 Uiso 0.5 1 calc R U P F 2
H18D H 0.567141 0.033739 0.859161 0.050 Uiso 0.5 1 calc R U P F 2
H18A H 0.576262 0.041287 0.822117 0.050 Uiso 0.5 1 calc R U P F 1
H18B H 0.635366 0.106703 0.815613 0.050 Uiso 0.5 1 calc R U P F 1
C19 C 0.0196(5) 0.3259(4) 0.9853(4) 0.0320(13) Uani 1 1 d . . . . .
C20 C -0.0615(5) 0.2991(4) 0.9702(4) 0.0330(13) Uani 1 1 d . . . . .
C21 C -0.0753(5) 0.2177(4) 1.0076(4) 0.0369(14) Uani 1 1 d . . . . .
H21 H -0.029591 0.169676 1.053812 0.044 Uiso 1 1 calc R U . . .
C22 C -0.1579(6) 0.2109(4) 0.9742(4) 0.0447(17) Uani 1 1 d . . . . .
H22 H -0.168229 0.155795 0.996750 0.054 Uiso 1 1 calc R U . . .
C23 C -0.2268(5) 0.2824(4) 0.9083(5) 0.0438(16) Uani 1 1 d . . . . .
H23 H -0.283311 0.275096 0.887417 0.053 Uiso 1 1 calc R U . . .
C24 C -0.2156(5) 0.3644(4) 0.8720(4) 0.0421(15) Uani 1 1 d . . . . .
H24 H -0.263414 0.413608 0.827474 0.050 Uiso 1 1 calc R U . . .
C25 C -0.1311(5) 0.3704(4) 0.9044(4) 0.0340(14) Uani 1 1 d . . . . .
C26 C -0.0913(5) 0.4415(4) 0.8798(4) 0.0315(13) Uani 1 1 d . . . . .
C27 C -0.0993(5) 0.5835(4) 0.7924(4) 0.0350(14) Uani 1 1 d . . . . .
C28 C -0.1481(5) 0.6675(4) 0.7207(4) 0.0341(14) Uani 1 1 d . . . . .
C29 C -0.2329(5) 0.6991(4) 0.6643(4) 0.0413(15) Uani 1 1 d . . . . .
H29 H -0.275882 0.666871 0.669196 0.050 Uiso 1 1 calc R U . . .
C30 C -0.2531(6) 0.7795(5) 0.6001(4) 0.0465(17) Uani 1 1 d . . . . .
H30 H -0.310942 0.803006 0.559712 0.056 Uiso 1 1 calc R U . . .
C31 C -0.1900(6) 0.8271(4) 0.5935(4) 0.0459(17) Uani 1 1 d . . . . .
H31 H -0.205744 0.882043 0.548259 0.055 Uiso 1 1 calc R U . . .
C32 C -0.1061(5) 0.7966(4) 0.6505(4) 0.0390(15) Uani 1 1 d . . . . .
H32 H -0.063861 0.829461 0.645877 0.047 Uiso 1 1 calc R U . . .
C33 C -0.0853(5) 0.7149(4) 0.7158(4) 0.0343(14) Uani 1 1 d . . . . .
C34 C -0.0016(5) 0.6611(4) 0.7821(4) 0.0312(13) Uani 1 1 d . . . . .
C35 C 0.1522(5) 0.6348(4) 0.8535(4) 0.0310(13) Uani 1 1 d . . . . .
C36 C 0.2309(5) 0.6642(4) 0.8713(4) 0.0332(13) Uani 1 1 d . . . . .
C37 C 0.2468(5) 0.7445(4) 0.8326(4) 0.0368(14) Uani 1 1 d . . . . .
H37 H 0.201600 0.792794 0.786319 0.044 Uiso 1 1 calc R U . . .
C38 C 0.3314(5) 0.7492(4) 0.8655(4) 0.0419(16) Uani 1 1 d . . . . .
H38 H 0.345566 0.801656 0.840082 0.050 Uiso 1 1 calc R U . . .
C39 C 0.3971(5) 0.6804(5) 0.9346(4) 0.0437(16) Uani 1 1 d . . . . .
H39 H 0.454083 0.687084 0.955611 0.052 Uiso 1 1 calc R U . . .
C40 C 0.3797(5) 0.6014(4) 0.9732(4) 0.0398(15) Uani 1 1 d . . . . .
H40 H 0.422848 0.554624 1.021134 0.048 Uiso 1 1 calc R U . . .
C41 C 0.2978(5) 0.5941(4) 0.9389(4) 0.0325(13) Uani 1 1 d . . . . .
C42 C 0.2607(5) 0.5213(4) 0.9610(4) 0.0309(13) Uani 1 1 d . . . . .
C43 C 0.2692(5) 0.3789(4) 1.0466(4) 0.0323(13) Uani 1 1 d . . . . .
C44 C 0.3168(5) 0.2957(4) 1.1184(4) 0.0353(14) Uani 1 1 d . . . . .
C45 C 0.4030(5) 0.2630(4) 1.1743(4) 0.0406(15) Uani 1 1 d . . . . .
H45 H 0.442329 0.298048 1.172070 0.049 Uiso 1 1 calc R U . . .
C46 C 0.4305(6) 0.1768(5) 1.2341(4) 0.0509(18) Uani 1 1 d . . . . .
H46 H 0.489219 0.152575 1.273848 0.061 Uiso 1 1 calc R U . . .
C47 C 0.3726(6) 0.1255(4) 1.2362(4) 0.0463(17) Uani 1 1 d . . . . .
H47 H 0.393864 0.066090 1.276847 0.056 Uiso 1 1 calc R U . . .
C48 C 0.2866(5) 0.1582(4) 1.1817(4) 0.0421(16) Uani 1 1 d . . . . .
H48 H 0.246856 0.123370 1.184694 0.050 Uiso 1 1 calc R U . . .
C49 C 0.2585(5) 0.2448(4) 1.1209(4) 0.0362(14) Uani 1 1 d . . . . .
C50 C 0.1743(5) 0.2988(4) 1.0556(4) 0.0303(13) Uani 1 1 d . . . . .
C51 C 0.4997(5) 0.1865(4) 0.5391(4) 0.0386(15) Uani 1 1 d . . . . .
C52 C 0.5246(5) 0.0934(4) 0.5483(4) 0.0427(16) Uani 1 1 d . . . . .
H52 H 0.500443 0.059452 0.592731 0.051 Uiso 1 1 calc R U . . .
C53 C 0.5838(6) 0.0494(4) 0.4942(5) 0.0474(17) Uani 1 1 d . . . . .
H53 H 0.599814 -0.014547 0.501774 0.057 Uiso 1 1 calc R U . . .
C54 C 0.6204(5) 0.0967(4) 0.4288(4) 0.0385(15) Uani 1 1 d . . . . .
C55 C 0.5960(6) 0.1893(5) 0.4173(4) 0.0474(17) Uani 1 1 d . . . . .
H55 H 0.619213 0.223142 0.372023 0.057 Uiso 1 1 calc R U . . .
C56 C 0.5367(6) 0.2331(5) 0.4732(4) 0.0462(17) Uani 1 1 d . . . . .
H56 H 0.521158 0.296925 0.465735 0.055 Uiso 1 1 calc R U . . .
C57 C 0.6788(6) 0.0470(6) 0.3691(5) 0.057(2) Uani 1 1 d . . . . .
N1S N 0.2248(6) 0.0079(5) 0.7998(4) 0.067(2) Uani 1 1 d . U . . .
D1S D 0.241667 -0.022493 0.762859 0.080 Uiso 1 1 calc R U . . .
C1S C 0.1516(7) 0.0044(5) 0.8456(6) 0.059(2) Uani 1 1 d . U . . .
D1SA D 0.116323 -0.030860 0.837721 0.071 Uiso 1 1 calc R U . . .
C2S C 0.1223(6) 0.0468(5) 0.9031(5) 0.0545(19) Uani 1 1 d . U . . .
D2S D 0.066883 0.041901 0.934640 0.065 Uiso 1 1 calc R U . . .
C3S C 0.1720(6) 0.0983(4) 0.9177(5) 0.0526(19) Uani 1 1 d . U . . .
D3S D 0.152904 0.128417 0.959464 0.063 Uiso 1 1 calc R U . . .
C4S C 0.2507(6) 0.1038(5) 0.8685(6) 0.060(2) Uani 1 1 d . U . . .
D4S D 0.287950 0.138065 0.875075 0.072 Uiso 1 1 calc R U . . .
C5S C 0.2737(7) 0.0563(6) 0.8080(5) 0.066(3) Uani 1 1 d . U . . .
D5S D 0.326352 0.060117 0.772603 0.079 Uiso 1 1 calc R U . . .
N2S N 0.9112(6) 0.0129(5) 0.8045(5) 0.075(2) Uani 1 1 d . . . . .
C6S C 0.8587(8) 0.1076(6) 0.7838(7) 0.076(3) Uani 1 1 d . . . . .
D6S D 0.877265 0.137847 0.816187 0.091 Uiso 1 1 calc R U . . .
C7S C 0.7825(7) 0.1623(6) 0.7211(6) 0.068(2) Uani 1 1 d . . . . .
D7S D 0.747591 0.228279 0.711702 0.081 Uiso 1 1 calc R U . . .
C8S C 0.7552(7) 0.1222(6) 0.6705(6) 0.070(2) Uani 1 1 d . . . . .
D8S D 0.702142 0.159469 0.625362 0.084 Uiso 1 1 calc R U . . .
C9S C 0.8079(8) 0.0256(6) 0.6880(6) 0.075(3) Uani 1 1 d . . . . .
D9S D 0.792273 -0.005406 0.654846 0.090 Uiso 1 1 calc R U . . .
C10S C 0.8842(7) -0.0249(6) 0.7553(6) 0.066(2) Uani 1 1 d . . . . .
D10S D 0.919501 -0.091141 0.766968 0.079 Uiso 1 1 calc R U . . .
N3S N 0.6121(6) 0.4166(5) 0.6950(5) 0.0627(18) Uani 1 1 d . . . . .
C11S C 0.6141(6) 0.5006(6) 0.6829(5) 0.0560(19) Uani 1 1 d . . . . .
D11S D 0.659917 0.516389 0.645701 0.067 Uiso 1 1 calc R U . . .
C12S C 0.5526(6) 0.5636(5) 0.7222(5) 0.0506(18) Uani 1 1 d . . . . .
D12S D 0.557125 0.621320 0.712750 0.061 Uiso 1 1 calc R U . . .
C13S C 0.4848(6) 0.5435(5) 0.7749(5) 0.0498(17) Uani 1 1 d . . . . .
D13S D 0.441336 0.586846 0.802170 0.060 Uiso 1 1 calc R U . . .
C14S C 0.4812(6) 0.4581(5) 0.7875(5) 0.0548(19) Uani 1 1 d . . . . .
D14S D 0.435114 0.441427 0.823721 0.066 Uiso 1 1 calc R U . . .
C15S C 0.5454(6) 0.3988(5) 0.7465(5) 0.057(2) Uani 1 1 d . . . . .
D15S D 0.542343 0.340559 0.755522 0.068 Uiso 1 1 calc R U . . .

loop_
_atom_site_aniso_label
_atom_site_aniso_U_11
_atom_site_aniso_U_22
_atom_site_aniso_U_33
_atom_site_aniso_U_23
_atom_site_aniso_U_13
_atom_site_aniso_U_12
Hf1 0.03432(14) 0.01967(11) 0.03294(14) -0.00805(9) 0.00701(10) -0.01311(9)
Fe1 0.0340(4) 0.0214(4) 0.0301(5) -0.0095(3) 0.0046(4) -0.0129(3)
O1 0.047(3) 0.038(2) 0.038(3) -0.0162(19) 0.007(2) -0.018(2)
N1 0.039(3) 0.029(2) 0.040(3) -0.014(2) 0.008(2) -0.015(2)
C1 0.040(3) 0.025(3) 0.038(4) -0.008(2) -0.003(3) -0.014(3)
B1 0.044(4) 0.031(3) 0.032(4) -0.009(3) 0.003(3) -0.015(3)
O2 0.041(2) 0.032(2) 0.040(3) -0.0137(18) 0.008(2) -0.0203(19)
N2 0.046(3) 0.026(2) 0.036(3) -0.009(2) 0.009(3) -0.014(2)
C2 0.042(3) 0.027(3) 0.034(3) -0.010(2) -0.001(3) -0.018(3)
O3 0.047(3) 0.032(2) 0.048(3) -0.020(2) 0.015(2) -0.014(2)
N3 0.041(3) 0.030(3) 0.048(3) -0.016(2) 0.008(3) -0.019(2)
C3 0.043(4) 0.047(4) 0.051(4) -0.012(3) 0.006(3) -0.027(3)
O4 0.042(2) 0.027(2) 0.036(2) -0.0103(17) 0.013(2) -0.0162(18)
N4 0.043(3) 0.031(3) 0.038(3) -0.015(2) 0.011(2) -0.020(2)
O5 0.050(3) 0.034(2) 0.035(2) -0.0144(18) 0.005(2) -0.016(2)
N5 0.043(3) 0.032(3) 0.037(3) -0.015(2) 0.005(3) -0.015(2)
O6 0.042(2) 0.029(2) 0.046(3) -0.0149(19) 0.015(2) -0.0164(18)
N6 0.041(3) 0.029(2) 0.031(3) -0.010(2) 0.005(2) -0.016(2)
C6 0.055(4) 0.041(3) 0.044(4) -0.018(3) 0.000(3) -0.022(3)
O7 0.099(5) 0.077(4) 0.132(6) -0.080(4) 0.062(5) -0.045(4)
N7 0.036(3) 0.021(2) 0.044(3) -0.011(2) 0.018(2) -0.019(2)
C7 0.046(4) 0.033(3) 0.032(3) -0.014(3) 0.010(3) -0.022(3)
O8 0.083(4) 0.048(3) 0.042(3) -0.016(2) 0.020(3) -0.013(3)
N8 0.031(3) 0.025(2) 0.041(3) -0.010(2) 0.007(2) -0.013(2)
C8 0.040(3) 0.028(3) 0.033(3) -0.011(2) 0.007(3) -0.016(3)
N9 0.032(3) 0.020(2) 0.040(3) -0.009(2) 0.005(2) -0.0125(19)
C9 0.060(4) 0.024(3) 0.048(4) -0.012(3) 0.023(3) -0.020(3)
N10 0.037(3) 0.027(2) 0.039(3) -0.014(2) 0.011(2) -0.017(2)
C10 0.081(6) 0.033(3) 0.066(5) -0.013(3) 0.041(4) -0.027(4)
N11 0.042(3) 0.023(2) 0.033(3) -0.008(2) 0.006(2) -0.016(2)
C11 0.090(6) 0.039(4) 0.064(5) -0.015(4) 0.044(5) -0.026(4)
N12 0.041(3) 0.028(2) 0.033(3) -0.013(2) 0.008(2) -0.019(2)
C12 0.054(4) 0.039(3) 0.040(4) -0.017(3) 0.015(3) -0.024(3)
N13 0.044(3) 0.030(2) 0.029(3) -0.012(2) 0.007(2) -0.023(2)
C13 0.040(3) 0.028(3) 0.040(4) -0.012(3) 0.003(3) -0.014(3)
N14 0.039(3) 0.022(2) 0.038(3) -0.013(2) 0.013(2) -0.013(2)
C14 0.038(3) 0.027(3) 0.030(3) -0.010(2) 0.002(3) -0.014(3)
C15 0.052(4) 0.041(4) 0.035(4) -0.013(3) 0.001(3) -0.010(3)
C18 0.042(4) 0.033(3) 0.038(4) -0.014(3) 0.000(3) -0.005(3)
C19 0.038(3) 0.020(3) 0.037(3) -0.012(2) 0.013(3) -0.010(2)
C20 0.042(3) 0.026(3) 0.037(3) -0.014(2) 0.012(3) -0.018(3)
C21 0.049(4) 0.026(3) 0.039(4) -0.010(3) 0.010(3) -0.019(3)
C22 0.060(4) 0.032(3) 0.054(4) -0.018(3) 0.013(4) -0.027(3)
C23 0.048(4) 0.041(3) 0.055(4) -0.021(3) 0.010(3) -0.027(3)
C24 0.047(4) 0.034(3) 0.045(4) -0.009(3) 0.007(3) -0.019(3)
C25 0.038(3) 0.027(3) 0.041(4) -0.014(3) 0.012(3) -0.017(3)
C26 0.036(3) 0.024(3) 0.032(3) -0.010(2) 0.006(3) -0.010(2)
C27 0.045(4) 0.026(3) 0.038(3) -0.011(2) 0.013(3) -0.019(3)
C28 0.038(3) 0.026(3) 0.037(3) -0.010(2) 0.008(3) -0.012(2)
C29 0.044(4) 0.033(3) 0.043(4) -0.009(3) 0.005(3) -0.015(3)
C30 0.049(4) 0.040(4) 0.044(4) -0.004(3) -0.006(3) -0.019(3)
C31 0.057(4) 0.035(3) 0.038(4) 0.000(3) 0.004(3) -0.021(3)
C32 0.046(4) 0.032(3) 0.041(4) -0.008(3) 0.005(3) -0.021(3)
C33 0.037(3) 0.023(3) 0.039(4) -0.011(2) 0.010(3) -0.009(2)
C34 0.038(3) 0.024(3) 0.031(3) -0.010(2) 0.011(3) -0.013(2)
C35 0.038(3) 0.023(3) 0.038(3) -0.014(2) 0.012(3) -0.016(2)
C36 0.039(3) 0.030(3) 0.039(4) -0.017(3) 0.011(3) -0.019(3)
C37 0.046(4) 0.025(3) 0.043(4) -0.013(3) 0.008(3) -0.018(3)
C38 0.051(4) 0.032(3) 0.051(4) -0.015(3) 0.012(3) -0.025(3)
C39 0.047(4) 0.044(4) 0.054(4) -0.023(3) 0.012(3) -0.029(3)
C40 0.050(4) 0.033(3) 0.040(4) -0.013(3) 0.007(3) -0.020(3)
C41 0.041(3) 0.030(3) 0.034(3) -0.014(3) 0.006(3) -0.020(3)
C42 0.037(3) 0.029(3) 0.034(3) -0.015(2) 0.011(3) -0.017(2)
C43 0.042(3) 0.027(3) 0.033(3) -0.015(2) 0.013(3) -0.016(3)
C44 0.044(4) 0.029(3) 0.032(3) -0.011(2) 0.010(3) -0.015(3)
C45 0.045(4) 0.042(3) 0.037(4) -0.011(3) 0.009(3) -0.022(3)
C46 0.060(4) 0.047(4) 0.040(4) -0.005(3) -0.004(4) -0.022(3)
C47 0.052(4) 0.033(3) 0.037(4) 0.001(3) -0.005(3) -0.010(3)
C48 0.051(4) 0.028(3) 0.043(4) -0.007(3) 0.011(3) -0.016(3)
C49 0.042(3) 0.026(3) 0.036(3) -0.010(3) 0.009(3) -0.010(3)
C50 0.039(3) 0.022(3) 0.029(3) -0.011(2) 0.014(3) -0.010(2)
C51 0.046(4) 0.029(3) 0.039(4) -0.011(3) 0.002(3) -0.014(3)
C52 0.052(4) 0.027(3) 0.043(4) -0.008(3) 0.011(3) -0.014(3)
C53 0.050(4) 0.026(3) 0.058(5) -0.016(3) 0.006(4) -0.008(3)
C54 0.042(4) 0.036(3) 0.034(3) -0.017(3) 0.003(3) -0.010(3)
C55 0.061(4) 0.040(4) 0.045(4) -0.018(3) 0.016(4) -0.024(3)
C56 0.064(5) 0.038(3) 0.042(4) -0.016(3) 0.013(4) -0.025(3)
C57 0.048(4) 0.057(5) 0.045(4) -0.017(4) 0.002(4) -0.002(4)
N1S 0.076(5) 0.053(4) 0.051(4) -0.022(3) 0.004(4) -0.005(4)
C1S 0.059(5) 0.044(4) 0.075(6) -0.028(4) 0.003(5) -0.016(4)
C2S 0.054(4) 0.038(4) 0.059(5) -0.003(3) 0.016(4) -0.017(3)
C3S 0.058(4) 0.032(3) 0.050(4) -0.017(3) 0.001(4) 0.001(3)
C4S 0.052(4) 0.027(3) 0.087(6) 0.011(4) -0.019(4) -0.020(3)
C5S 0.053(5) 0.048(4) 0.051(5) 0.013(4) 0.024(4) 0.001(4)
N2S 0.078(5) 0.063(4) 0.099(6) -0.031(4) 0.004(5) -0.039(4)
C6S 0.076(6) 0.065(5) 0.106(8) -0.042(5) 0.009(6) -0.038(5)
C7S 0.059(5) 0.054(5) 0.101(7) -0.025(5) 0.015(5) -0.034(4)
C8S 0.073(6) 0.057(5) 0.084(7) -0.010(4) -0.006(5) -0.037(4)
C9S 0.095(7) 0.058(5) 0.086(7) -0.029(5) 0.012(6) -0.041(5)
C10S 0.070(5) 0.050(4) 0.092(7) -0.028(5) 0.010(5) -0.034(4)
N3S 0.068(4) 0.070(4) 0.069(5) -0.038(4) 0.005(4) -0.035(4)
C11S 0.064(5) 0.070(5) 0.047(5) -0.017(4) 0.015(4) -0.041(4)
C12S 0.058(4) 0.040(4) 0.054(5) -0.012(3) -0.001(4) -0.023(3)
C13S 0.051(4) 0.041(4) 0.056(5) -0.016(3) 0.006(4) -0.017(3)
C14S 0.056(4) 0.058(4) 0.059(5) -0.016(4) 0.009(4) -0.034(4)
C15S 0.061(5) 0.044(4) 0.070(6) -0.017(4) -0.006(4) -0.026(4)

loop_
_atom_type_symbol
_atom_type_description
_atom_type_scat_dispersion_real
_atom_type_scat_dispersion_imag
_atom_type_scat_source
C C 0.0026 0.0018 'International Tables Vol C Tables 4.2.6.8 and 6.1.1.4'
H H 0.0000 0.0000 'International Tables Vol C Tables 4.2.6.8 and 6.1.1.4'
B B 0.0008 0.0008 'International Tables Vol C Tables 4.2.6.8 and 6.1.1.4'
D D 0.0000 0.0000 'International Tables Vol C Tables 4.2.6.8 and 6.1.1.4'
Fe Fe 0.3075 0.9233 'International Tables Vol C Tables 4.2.6.8 and 6.1.1.4'
Hf Hf -1.2625 6.6960 'International Tables Vol C Tables 4.2.6.8 and 6.1.1.4'
N N 0.0049 0.0036 'International Tables Vol C Tables 4.2.6.8 and 6.1.1.4'
O O 0.0092 0.0067 'International Tables Vol C Tables 4.2.6.8 and 6.1.1.4'

loop_
_geom_angle_atom_site_label_1
_geom_angle_atom_site_label_2
_geom_angle_atom_site_label_3
_geom_angle
_geom_angle_site_symmetry_1
_geom_angle_site_symmetry_3
_geom_angle_publ_flag
O2 Hf1 O4 82.26(16) . . ?
O2 Hf1 O6 84.26(16) . . ?
O2 Hf1 N7 72.87(17) . . ?
O2 Hf1 N9 112.96(17) . . ?
O2 Hf1 N11 165.02(17) . . ?
O2 Hf1 N13 106.17(16) . . ?
O4 Hf1 O6 82.65(17) . . ?
O4 Hf1 N7 127.56(18) . . ?
O4 Hf1 N9 72.25(17) . . ?
O4 Hf1 N11 90.09(17) . . ?
O4 Hf1 N13 156.80(17) . . ?
O6 Hf1 N7 137.20(16) . . ?
O6 Hf1 N9 146.57(16) . . ?
O6 Hf1 N11 81.99(17) . . ?
O6 Hf1 N13 76.89(18) . . ?
N9 Hf1 N7 76.22(17) . . ?
N9 Hf1 N11 76.46(18) . . ?
N9 Hf1 N13 121.24(18) . . ?
N11 Hf1 N7 121.67(18) . . ?
N11 Hf1 N13 76.43(17) . . ?
N13 Hf1 N7 75.56(19) . . ?
N1 Fe1 N2 78.2(2) . . ?
N1 Fe1 N3 85.7(2) . . ?
N1 Fe1 N4 112.6(2) . . ?
N2 Fe1 N4 88.4(2) . . ?
N3 Fe1 N2 153.7(2) . . ?
N3 Fe1 N4 78.7(2) . . ?
N5 Fe1 N1 85.7(2) . . ?
N5 Fe1 N2 112.8(2) . . ?
N5 Fe1 N3 86.3(2) . . ?
N5 Fe1 N4 155.0(2) . . ?
N5 Fe1 N6 78.9(2) . . ?
N6 Fe1 N1 154.6(2) . . ?
N6 Fe1 N2 89.2(2) . . ?
N6 Fe1 N3 113.1(2) . . ?
N6 Fe1 N4 88.7(2) . . ?
N1 O1 B1 111.3(5) . . ?
O1 N1 Fe1 122.8(4) . . ?
C1 N1 Fe1 118.9(4) . . ?
C1 N1 O1 117.7(5) . . ?
N1 C1 C2 112.4(6) . . ?
N1 C1 C6 125.9(6) . . ?
C2 C1 C6 121.7(6) . . ?
O1 B1 O3 111.5(5) . . ?
O1 B1 O5 109.8(5) . . ?
O1 B1 C51 109.1(5) . . ?
O3 B1 O5 110.2(5) . . ?
O3 B1 C51 108.5(5) . . ?
O5 B1 C51 107.7(5) . . ?
N2 O2 Hf1 125.3(3) . . ?
O2 N2 Fe1 125.9(4) . . ?
C2 N2 Fe1 117.9(4) . . ?
C2 N2 O2 115.2(5) . . ?
C1 C2 C3 123.1(6) . . ?
N2 C2 C1 111.7(6) . . ?
N2 C2 C3 125.1(6) . . ?
N3 O3 B1 110.1(5) . . ?
O3 N3 Fe1 123.3(3) . . ?
C7 N3 Fe1 117.8(4) . . ?
C7 N3 O3 117.5(5) . . ?
C2 C3 H3AA 109.2 . . ?
C2 C3 H3AB 109.2 . . ?
C2 C3 H3BC 110.4 . . ?
C2 C3 H3BD 110.4 . . ?
C2 C3 C4 112.2(6) . . ?
C2 C3 C4A 106.6(12) . . ?
H3AA C3 H3AB 107.9 . . ?
H3BC C3 H3BD 108.6 . . ?
C4 C3 H3AA 109.2 . . ?
C4 C3 H3AB 109.2 . . ?
C4A C3 H3BC 110.4 . . ?
C4A C3 H3BD 110.4 . . ?
N4 O4 Hf1 124.3(3) . . ?
O4 N4 Fe1 125.7(4) . . ?
C8 N4 Fe1 117.2(4) . . ?
C8 N4 O4 117.0(5) . . ?
C3 C4 H4A 109.7 . . ?
C3 C4 H4B 109.7 . . ?
C3 C4 C5 110.0(8) . . ?
H4A C4 H4B 108.2 . . ?
C5 C4 H4A 109.7 . . ?
C5 C4 H4B 109.7 . . ?
C3 C4A H4AA 108.6 . . ?
C3 C4A H4AB 108.6 . . ?
H4AA C4A H4AB 107.6 . . ?
C5A C4A C3 115(2) . . ?
C5A C4A H4AA 108.6 . . ?
C5A C4A H4AB 108.6 . . ?
N5 O5 B1 110.0(4) . . ?
O5 N5 Fe1 123.9(4) . . ?
C13 N5 Fe1 118.8(4) . . ?
C13 N5 O5 116.2(5) . . ?
C4 C5 H5A 109.1 . . ?
C4 C5 H5B 109.1 . . ?
C4 C5 C6 112.5(7) . . ?
H5A C5 H5B 107.8 . . ?
C6 C5 H5A 109.1 . . ?
C6 C5 H5B 109.1 . . ?
C4A C5A H5AA 110.3 . . ?
C4A C5A H5AB 110.3 . . ?
C4A C5A C6 107(2) . . ?
H5AA C5A H5AB 108.6 . . ?
C6 C5A H5AA 110.3 . . ?
C6 C5A H5AB 110.3 . . ?
N6 O6 Hf1 123.1(4) . . ?
O6 N6 Fe1 126.5(4) . . ?
C14 N6 Fe1 117.8(4) . . ?
C14 N6 O6 115.4(5) . . ?
C1 C6 C5 110.8(6) . . ?
C1 C6 C5A 111.0(12) . . ?
C1 C6 H6AA 109.5 . . ?
C1 C6 H6AB 109.5 . . ?
C1 C6 H6BC 109.4 . . ?
C1 C6 H6BD 109.4 . . ?
C5 C6 H6AA 109.5 . . ?
C5 C6 H6AB 109.5 . . ?
C5A C6 H6BC 109.4 . . ?
C5A C6 H6BD 109.4 . . ?
H6AA C6 H6AB 108.1 . . ?
H6BC C6 H6BD 108.0 . . ?
C19 N7 Hf1 120.9(4) . . ?
C26 N7 Hf1 119.8(4) . . ?
C26 N7 C19 108.2(5) . . ?
N3 C7 C8 112.9(5) . . ?
N3 C7 C12 124.0(6) . . ?
C8 C7 C12 123.2(5) . . ?
C26 N8 C27 122.0(5) . . ?
N4 C8 C7 112.7(5) . . ?
N4 C8 C9 125.0(5) . . ?
C7 C8 C9 122.1(5) . . ?
C27 N9 Hf1 120.4(3) . . ?
C27 N9 C34 107.1(5) . . ?
C34 N9 Hf1 120.9(4) . . ?
C8 C9 H9A 109.2 . . ?
C8 C9 H9B 109.2 . . ?
C8 C9 C10 111.9(5) . . ?
H9A C9 H9B 107.9 . . ?
C10 C9 H9A 109.2 . . ?
C10 C9 H9B 109.2 . . ?
C35 N10 C34 123.7(5) . . ?
C9 C10 H10A 108.5 . . ?
C9 C10 H10B 108.5 . . ?
H10A C10 H10B 107.5 . . ?
C11 C10 C9 115.3(6) . . ?
C11 C10 H10A 108.5 . . ?
C11 C10 H10B 108.5 . . ?
C35 N11 Hf1 122.6(4) . . ?
C42 N11 Hf1 124.6(3) . . ?
C42 N11 C35 107.5(5) . . ?
C10 C11 H11A 108.8 . . ?
C10 C11 H11B 108.8 . . ?
C10 C11 C12 113.8(7) . . ?
H11A C11 H11B 107.7 . . ?
C12 C11 H11A 108.8 . . ?
C12 C11 H11B 108.8 . . ?
C43 N12 C42 122.4(5) . . ?
C7 C12 C11 111.3(6) . . ?
C7 C12 H12A 109.4 . . ?
C7 C12 H12B 109.4 . . ?
C11 C12 H12A 109.4 . . ?
C11 C12 H12B 109.4 . . ?
H12A C12 H12B 108.0 . . ?
C43 N13 Hf1 123.5(4) . . ?
C43 N13 C50 107.1(5) . . ?
C50 N13 Hf1 122.6(4) . . ?
N5 C13 C14 111.9(5) . . ?
N5 C13 C18 125.9(6) . . ?
C14 C13 C18 122.1(6) . . ?
C19 N14 C50 123.8(5) . . ?
N6 C14 C13 112.1(6) . . ?
N6 C14 C15 125.5(5) . . ?
C13 C14 C15 122.3(5) . . ?
C14 C15 H15C 109.0 . . ?
C14 C15 H15D 109.0 . . ?
C14 C15 H15A 109.3 . . ?
C14 C15 H15B 109.3 . . ?
C14 C15 C16 111.4(7) . . ?
H15C C15 H15D 107.8 . . ?
H15A C15 H15B 108.0 . . ?
C16 C15 H15A 109.3 . . ?
C16 C15 H15B 109.3 . . ?
C16A C15 C14 112.8(8) . . ?
C16A C15 H15C 109.0 . . ?
C16A C15 H15D 109.0 . . ?
C15 C16 H16A 109.3 . . ?
C15 C16 H16B 109.3 . . ?
H16A C16 H16B 107.9 . . ?
C17 C16 C15 111.7(11) . . ?
C17 C16 H16A 109.3 . . ?
C17 C16 H16B 109.3 . . ?
C15 C16A H16C 108.6 . . ?
C15 C16A H16D 108.6 . . ?
C15 C16A C17A 114.5(12) . . ?
H16C C16A H16D 107.6 . . ?
C17A C16A H16C 108.6 . . ?
C17A C16A H16D 108.6 . . ?
C16 C17 H17A 109.0 . . ?
C16 C17 H17B 109.0 . . ?
H17A C17 H17B 107.8 . . ?
C18 C17 C16 112.8(11) . . ?
C18 C17 H17A 109.0 . . ?
C18 C17 H17B 109.0 . . ?
C16A C17A H17C 110.1 . . ?
C16A C17A H17D 110.1 . . ?
C16A C17A C18 108.0(11) . . ?
H17C C17A H17D 108.4 . . ?
C18 C17A H17C 110.1 . . ?
C18 C17A H17D 110.1 . . ?
C13 C18 C17A 109.4(7) . . ?
C13 C18 H18C 109.8 . . ?
C13 C18 H18D 109.8 . . ?
C13 C18 H18A 109.2 . . ?
C13 C18 H18B 109.2 . . ?
C17 C18 C13 111.9(7) . . ?
C17 C18 H18A 109.2 . . ?
C17 C18 H18B 109.2 . . ?
C17A C18 H18C 109.8 . . ?
C17A C18 H18D 109.8 . . ?
H18C C18 H18D 108.2 . . ?
H18A C18 H18B 107.9 . . ?
N7 C19 C20 108.7(5) . . ?
N14 C19 N7 127.1(5) . . ?
N14 C19 C20 124.2(5) . . ?
C21 C20 C19 131.4(6) . . ?
C25 C20 C19 107.6(5) . . ?
C25 C20 C21 121.0(6) . . ?
C20 C21 H21 121.6 . . ?
C22 C21 C20 116.9(6) . . ?
C22 C21 H21 121.6 . . ?
C21 C22 H22 119.2 . . ?
C21 C22 C23 121.6(6) . . ?
C23 C22 H22 119.2 . . ?
C22 C23 H23 118.9 . . ?
C22 C23 C24 122.1(6) . . ?
C24 C23 H23 118.9 . . ?
C23 C24 H24 121.9 . . ?
C25 C24 C23 116.3(6) . . ?
C25 C24 H24 121.9 . . ?
C20 C25 C26 106.1(5) . . ?
C24 C25 C20 122.2(5) . . ?
C24 C25 C26 131.7(6) . . ?
N7 C26 C25 109.4(5) . . ?
N8 C26 N7 128.3(5) . . ?
N8 C26 C25 122.1(6) . . ?
N8 C27 N9 127.2(5) . . ?
N8 C27 C28 122.2(6) . . ?
N9 C27 C28 110.4(5) . . ?
C29 C28 C27 132.6(6) . . ?
C29 C28 C33 122.4(6) . . ?
C33 C28 C27 105.0(6) . . ?
C28 C29 H29 121.4 . . ?
C28 C29 C30 117.2(6) . . ?
C30 C29 H29 121.4 . . ?
C29 C30 H30 119.4 . . ?
C29 C30 C31 121.2(7) . . ?
C31 C30 H30 119.4 . . ?
C30 C31 H31 119.1 . . ?
C32 C31 C30 121.8(6) . . ?
C32 C31 H31 119.1 . . ?
C31 C32 H32 121.4 . . ?
C31 C32 C33 117.2(6) . . ?
C33 C32 H32 121.4 . . ?
C28 C33 C32 120.2(6) . . ?
C28 C33 C34 107.9(5) . . ?
C32 C33 C34 131.7(6) . . ?
N9 C34 C33 109.5(5) . . ?
N10 C34 N9 126.8(5) . . ?
N10 C34 C33 123.6(5) . . ?
N10 C35 N11 127.0(5) . . ?
N10 C35 C36 124.0(5) . . ?
N11 C35 C36 109.0(5) . . ?
C37 C36 C35 131.8(6) . . ?
C41 C36 C35 107.0(5) . . ?
C41 C36 C37 121.2(6) . . ?
C36 C37 H37 121.8 . . ?
C38 C37 C36 116.4(6) . . ?
C38 C37 H37 121.8 . . ?
C37 C38 H38 118.6 . . ?
C37 C38 C39 122.8(6) . . ?
C39 C38 H38 118.6 . . ?
C38 C39 H39 119.8 . . ?
C38 C39 C40 120.4(6) . . ?
C40 C39 H39 119.8 . . ?
C39 C40 H40 121.3 . . ?
C41 C40 C39 117.4(6) . . ?
C41 C40 H40 121.3 . . ?
C36 C41 C42 106.5(5) . . ?
C40 C41 C36 121.9(5) . . ?
C40 C41 C42 131.6(6) . . ?
N11 C42 C41 109.9(5) . . ?
N12 C42 N11 127.4(5) . . ?
N12 C42 C41 122.7(6) . . ?
N12 C43 N13 128.0(5) . . ?
N12 C43 C44 122.1(6) . . ?
N13 C43 C44 109.9(5) . . ?
C45 C44 C43 132.5(6) . . ?
C45 C44 C49 121.7(6) . . ?
C49 C44 C43 105.7(6) . . ?
C44 C45 H45 121.2 . . ?
C44 C45 C46 117.7(6) . . ?
C46 C45 H45 121.2 . . ?
C45 C46 H46 119.7 . . ?
C45 C46 C47 120.6(7) . . ?
C47 C46 H46 119.7 . . ?
C46 C47 H47 119.1 . . ?
C48 C47 C46 121.8(6) . . ?
C48 C47 H47 119.1 . . ?
C47 C48 H48 121.0 . . ?
C47 C48 C49 118.0(6) . . ?
C49 C48 H48 121.0 . . ?
C44 C49 C48 120.1(6) . . ?
C44 C49 C50 107.5(5) . . ?
C48 C49 C50 132.4(6) . . ?
N13 C50 C49 109.6(5) . . ?
N14 C50 N13 126.4(5) . . ?
N14 C50 C49 123.9(5) . . ?
C52 C51 B1 120.0(6) . . ?
C52 C51 C56 117.3(6) . . ?
C56 C51 B1 122.8(5) . . ?
C51 C52 H52 119.4 . . ?
C53 C52 C51 121.1(6) . . ?
C53 C52 H52 119.4 . . ?
C52 C53 H53 119.5 . . ?
C52 C53 C54 120.9(6) . . ?
C54 C53 H53 119.5 . . ?
C53 C54 C57 118.6(6) . . ?
C55 C54 C53 119.5(6) . . ?
C55 C54 C57 121.8(7) . . ?
C54 C55 H55 120.4 . . ?
C54 C55 C56 119.1(6) . . ?
C56 C55 H55 120.4 . . ?
C51 C56 C55 122.1(6) . . ?
C51 C56 H56 119.0 . . ?
C55 C56 H56 119.0 . . ?
O7 C57 O8 122.1(7) . . ?
O7 C57 C54 120.8(8) . . ?
O8 C57 C54 116.9(7) . . ?
C1S N1S D1S 120.1 . . ?
C1S N1S C5S 119.7(7) . . ?
C5S N1S D1S 120.1 . . ?
N1S C1S D1SA 118.0 . . ?
N1S C1S C2S 124.1(8) . . ?
C2S C1S D1SA 118.0 . . ?
C1S C2S D2S 119.9 . . ?
C1S C2S C3S 120.3(8) . . ?
C3S C2S D2S 119.9 . . ?
C2S C3S D3S 121.6 . . ?
C4S C3S C2S 116.8(7) . . ?
C4S C3S D3S 121.6 . . ?
C3S C4S D4S 121.2 . . ?
C3S C4S C5S 117.5(7) . . ?
C5S C4S D4S 121.2 . . ?
N1S C5S C4S 121.6(7) . . ?
N1S C5S D5S 119.2 . . ?
C4S C5S D5S 119.2 . . ?
C10S N2S C6S 114.5(8) . . ?
N2S C6S D6S 117.4 . . ?
C7S C6S N2S 125.3(8) . . ?
C7S C6S D6S 117.4 . . ?
C6S C7S D7S 120.2 . . ?
C6S C7S C8S 119.6(8) . . ?
C8S C7S D7S 120.2 . . ?
C7S C8S D8S 121.3 . . ?
C7S C8S C9S 117.5(9) . . ?
C9S C8S D8S 121.3 . . ?
C8S C9S D9S 120.8 . . ?
C8S C9S C10S 118.4(8) . . ?
C10S C9S D9S 120.8 . . ?
N2S C10S C9S 124.7(8) . . ?
N2S C10S D10S 117.7 . . ?
C9S C10S D10S 117.7 . . ?
C15S N3S C11S 116.3(7) . . ?
N3S C11S D11S 118.8 . . ?
N3S C11S C12S 122.4(7) . . ?
C12S C11S D11S 118.8 . . ?
C11S C12S D12S 119.9 . . ?
C13S C12S C11S 120.1(7) . . ?
C13S C12S D12S 119.9 . . ?
C12S C13S D13S 120.9 . . ?
C12S C13S C14S 118.2(7) . . ?
C14S C13S D13S 120.9 . . ?
C13S C14S D14S 120.9 . . ?
C15S C14S C13S 118.2(7) . . ?
C15S C14S D14S 120.9 . . ?
N3S C15S C14S 124.8(7) . . ?
N3S C15S D15S 117.6 . . ?
C14S C15S D15S 117.6 . . ?

loop_
_geom_bond_atom_site_label_1
_geom_bond_atom_site_label_2
_geom_bond_distance
_geom_bond_site_symmetry_2
_geom_bond_publ_flag
Hf1 O2 2.090(4) . ?
Hf1 O4 2.113(4) . ?
Hf1 O6 2.129(4) . ?
Hf1 N7 2.250(4) . ?
Hf1 N9 2.227(5) . ?
Hf1 N11 2.228(5) . ?
Hf1 N13 2.238(5) . ?
Fe1 N1 1.910(5) . ?
Fe1 N2 1.919(5) . ?
Fe1 N3 1.911(5) . ?
Fe1 N4 1.930(5) . ?
Fe1 N5 1.900(5) . ?
Fe1 N6 1.901(5) . ?
O1 N1 1.381(7) . ?
O1 B1 1.489(9) . ?
N1 C1 1.291(8) . ?
C1 C2 1.432(9) . ?
C1 C6 1.499(9) . ?
B1 O3 1.493(8) . ?
B1 O5 1.512(8) . ?
B1 C51 1.601(10) . ?
O2 N2 1.355(7) . ?
N2 C2 1.307(8) . ?
C2 C3 1.486(9) . ?
O3 N3 1.383(6) . ?
N3 C7 1.301(7) . ?
C3 H3AA 0.9900 . ?
C3 H3AB 0.9900 . ?
C3 H3BC 0.9900 . ?
C3 H3BD 0.9900 . ?
C3 C4 1.520(12) . ?
C3 C4A 1.57(3) . ?
O4 N4 1.347(6) . ?
N4 C8 1.306(7) . ?
C4 H4A 0.9900 . ?
C4 H4B 0.9900 . ?
C4 C5 1.523(13) . ?
C4A H4AA 0.9900 . ?
C4A H4AB 0.9900 . ?
C4A C5A 1.44(4) . ?
O5 N5 1.383(6) . ?
N5 C13 1.297(8) . ?
C5 H5A 0.9900 . ?
C5 H5B 0.9900 . ?
C5 C6 1.530(11) . ?
C5A H5AA 0.9900 . ?
C5A H5AB 0.9900 . ?
C5A C6 1.55(3) . ?
O6 N6 1.353(6) . ?
N6 C14 1.315(8) . ?
C6 H6AA 0.9900 . ?
C6 H6AB 0.9900 . ?
C6 H6BC 0.9900 . ?
C6 H6BD 0.9900 . ?
O7 C57 1.226(10) . ?
N7 C19 1.388(7) . ?
N7 C26 1.369(8) . ?
C7 C8 1.419(8) . ?
C7 C12 1.489(8) . ?
O8 C57 1.274(10) . ?
N8 C26 1.333(7) . ?
N8 C27 1.347(7) . ?
C8 C9 1.496(8) . ?
N9 C27 1.372(8) . ?
N9 C34 1.386(7) . ?
C9 H9A 0.9900 . ?
C9 H9B 0.9900 . ?
C9 C10 1.503(9) . ?
N10 C34 1.325(8) . ?
N10 C35 1.320(8) . ?
C10 H10A 0.9900 . ?
C10 H10B 0.9900 . ?
C10 C11 1.472(11) . ?
N11 C35 1.390(7) . ?
N11 C42 1.374(8) . ?
C11 H11A 0.9900 . ?
C11 H11B 0.9900 . ?
C11 C12 1.519(9) . ?
N12 C42 1.334(8) . ?
N12 C43 1.333(7) . ?
C12 H12A 0.9900 . ?
C12 H12B 0.9900 . ?
N13 C43 1.373(8) . ?
N13 C50 1.388(7) . ?
C13 C14 1.429(8) . ?
C13 C18 1.506(8) . ?
N14 C19 1.314(8) . ?
N14 C50 1.324(8) . ?
C14 C15 1.496(9) . ?
C15 H15C 0.9900 . ?
C15 H15D 0.9900 . ?
C15 H15A 0.9900 . ?
C15 H15B 0.9900 . ?
C15 C16 1.552(15) . ?
C15 C16A 1.439(16) . ?
C16 H16A 0.9900 . ?
C16 H16B 0.9900 . ?
C16 C17 1.520(19) . ?
C16A H16C 0.9900 . ?
C16A H16D 0.9900 . ?
C16A C17A 1.55(2) . ?
C17 H17A 0.9900 . ?
C17 H17B 0.9900 . ?
C17 C18 1.488(15) . ?
C17A H17C 0.9900 . ?
C17A H17D 0.9900 . ?
C17A C18 1.557(16) . ?
C18 H18C 0.9900 . ?
C18 H18D 0.9900 . ?
C18 H18A 0.9900 . ?
C18 H18B 0.9900 . ?
C19 C20 1.444(8) . ?
C20 C21 1.403(8) . ?
C20 C25 1.391(9) . ?
C21 H21 0.9500 . ?
C21 C22 1.374(9) . ?
C22 H22 0.9500 . ?
C22 C23 1.388(10) . ?
C23 H23 0.9500 . ?
C23 C24 1.390(8) . ?
C24 H24 0.9500 . ?
C24 C25 1.380(9) . ?
C25 C26 1.460(8) . ?
C27 C28 1.468(8) . ?
C28 C29 1.372(9) . ?
C28 C33 1.395(8) . ?
C29 H29 0.9500 . ?
C29 C30 1.377(9) . ?
C30 H30 0.9500 . ?
C30 C31 1.399(10) . ?
C31 H31 0.9500 . ?
C31 C32 1.372(10) . ?
C32 H32 0.9500 . ?
C32 C33 1.400(8) . ?
C33 C34 1.440(9) . ?
C35 C36 1.457(8) . ?
C36 C37 1.407(8) . ?
C36 C41 1.389(9) . ?
C37 H37 0.9500 . ?
C37 C38 1.374(9) . ?
C38 H38 0.9500 . ?
C38 C39 1.392(10) . ?
C39 H39 0.9500 . ?
C39 C40 1.400(9) . ?
C40 H40 0.9500 . ?
C40 C41 1.375(9) . ?
C41 C42 1.456(8) . ?
C43 C44 1.460(8) . ?
C44 C45 1.377(9) . ?
C44 C49 1.396(9) . ?
C45 H45 0.9500 . ?
C45 C46 1.390(9) . ?
C46 H46 0.9500 . ?
C46 C47 1.399(10) . ?
C47 H47 0.9500 . ?
C47 C48 1.360(10) . ?
C48 H48 0.9500 . ?
C48 C49 1.402(8) . ?
C49 C50 1.433(9) . ?
C51 C52 1.384(8) . ?
C51 C56 1.388(9) . ?
C52 H52 0.9500 . ?
C52 C53 1.374(9) . ?
C53 H53 0.9500 . ?
C53 C54 1.384(10) . ?
C54 C55 1.371(9) . ?
C54 C57 1.493(9) . ?
C55 H55 0.9500 . ?
C55 C56 1.397(9) . ?
C56 H56 0.9500 . ?
N1S D1S 0.8800 . ?
N1S C1S 1.281(11) . ?
N1S C5S 1.294(12) . ?
C1S D1SA 0.9500 . ?
C1S C2S 1.318(11) . ?
C2S D2S 0.9500 . ?
C2S C3S 1.384(11) . ?
C3S D3S 0.9500 . ?
C3S C4S 1.384(11) . ?
C4S D4S 0.9500 . ?
C4S C5S 1.417(13) . ?
C5S D5S 0.9500 . ?
N2S C6S 1.354(11) . ?
N2S C10S 1.327(11) . ?
C6S D6S 0.9500 . ?
C6S C7S 1.343(13) . ?
C7S D7S 0.9500 . ?
C7S C8S 1.377(12) . ?
C8S D8S 0.9500 . ?
C8S C9S 1.385(11) . ?
C9S D9S 0.9500 . ?
C9S C10S 1.390(13) . ?
C10S D10S 0.9500 . ?
N3S C11S 1.356(10) . ?
N3S C15S 1.328(11) . ?
C11S D11S 0.9500 . ?
C11S C12S 1.368(10) . ?
C12S D12S 0.9500 . ?
C12S C13S 1.365(10) . ?
C13S D13S 0.9500 . ?
C13S C14S 1.387(10) . ?
C14S D14S 0.9500 . ?
C14S C15S 1.364(11) . ?
C15S D15S 0.9500 . ?

loop_
_geom_torsion_atom_site_label_1
_geom_torsion_atom_site_label_2
_geom_torsion_atom_site_label_3
_geom_torsion_atom_site_label_4
_geom_torsion
_geom_torsion_site_symmetry_1
_geom_torsion_site_symmetry_2
_geom_torsion_site_symmetry_3
_geom_torsion_site_symmetry_4
_geom_torsion_publ_flag
Hf1 O2 N2 Fe1 31.2(6) . . . . ?
Hf1 O2 N2 C2 -136.7(4) . . . . ?
Hf1 O4 N4 Fe1 34.3(6) . . . . ?
Hf1 O4 N4 C8 -141.8(5) . . . . ?
Hf1 O6 N6 Fe1 35.8(6) . . . . ?
Hf1 O6 N6 C14 -138.4(4) . . . . ?
Hf1 N7 C19 N14 35.0(8) . . . . ?
Hf1 N7 C19 C20 -142.8(4) . . . . ?
Hf1 N7 C26 N8 -32.9(8) . . . . ?
Hf1 N7 C26 C25 143.1(4) . . . . ?
Hf1 N9 C27 N8 35.6(8) . . . . ?
Hf1 N9 C27 C28 -141.0(4) . . . . ?
Hf1 N9 C34 N10 -37.9(8) . . . . ?
Hf1 N9 C34 C33 140.9(4) . . . . ?
Hf1 N11 C35 N10 29.0(8) . . . . ?
Hf1 N11 C35 C36 -151.4(4) . . . . ?
Hf1 N11 C42 N12 -28.4(8) . . . . ?
Hf1 N11 C42 C41 151.4(4) . . . . ?
Hf1 N13 C43 N12 30.1(8) . . . . ?
Hf1 N13 C43 C44 -150.4(4) . . . . ?
Hf1 N13 C50 N14 -30.3(7) . . . . ?
Hf1 N13 C50 C49 148.5(4) . . . . ?
Fe1 N1 C1 C2 3.7(7) . . . . ?
Fe1 N1 C1 C6 -174.6(5) . . . . ?
Fe1 N2 C2 C1 11.3(6) . . . . ?
Fe1 N2 C2 C3 -171.0(5) . . . . ?
Fe1 N3 C7 C8 8.5(7) . . . . ?
Fe1 N3 C7 C12 -170.9(5) . . . . ?
Fe1 N4 C8 C7 5.6(7) . . . . ?
Fe1 N4 C8 C9 -178.9(5) . . . . ?
Fe1 N5 C13 C14 4.8(7) . . . . ?
Fe1 N5 C13 C18 -172.5(5) . . . . ?
Fe1 N6 C14 C13 6.4(7) . . . . ?
Fe1 N6 C14 C15 -176.4(5) . . . . ?
O1 N1 C1 C2 175.2(5) . . . . ?
O1 N1 C1 C6 -3.1(9) . . . . ?
O1 B1 O3 N3 48.2(7) . . . . ?
O1 B1 O5 N5 -72.4(6) . . . . ?
O1 B1 C51 C52 -79.5(7) . . . . ?
O1 B1 C51 C56 99.3(8) . . . . ?
N1 Fe1 N5 O5 31.7(4) . . . . ?
N1 Fe1 N5 C13 -160.9(5) . . . . ?
N1 O1 B1 O3 -71.8(6) . . . . ?
N1 O1 B1 O5 50.6(6) . . . . ?
N1 O1 B1 C51 168.4(4) . . . . ?
N1 C1 C2 N2 -9.4(7) . . . . ?
N1 C1 C2 C3 172.8(6) . . . . ?
N1 C1 C6 C5 168.8(7) . . . . ?
N1 C1 C6 C5A -159.3(13) . . . . ?
C1 C2 C3 C4 -9.5(9) . . . . ?
C1 C2 C3 C4A 20.4(15) . . . . ?
B1 O1 N1 Fe1 19.8(6) . . . . ?
B1 O1 N1 C1 -151.4(5) . . . . ?
B1 O3 N3 Fe1 22.5(7) . . . . ?
B1 O3 N3 C7 -143.6(6) . . . . ?
B1 O5 N5 Fe1 20.0(6) . . . . ?
B1 O5 N5 C13 -147.7(5) . . . . ?
B1 C51 C52 C53 179.0(7) . . . . ?
B1 C51 C56 C55 -178.3(7) . . . . ?
O2 N2 C2 C1 -179.8(4) . . . . ?
O2 N2 C2 C3 -2.0(8) . . . . ?
N2 Fe1 N5 O5 107.0(5) . . . . ?
N2 Fe1 N5 C13 -85.6(5) . . . . ?
N2 C2 C3 C4 172.9(6) . . . . ?
N2 C2 C3 C4A -157.1(13) . . . . ?
C2 C1 C6 C5 -9.3(9) . . . . ?
C2 C1 C6 C5A 22.6(15) . . . . ?
C2 C3 C4 C5 44.3(9) . . . . ?
C2 C3 C4A C5A -53(3) . . . . ?
O3 B1 O5 N5 50.7(7) . . . . ?
O3 B1 C51 C52 158.8(6) . . . . ?
O3 B1 C51 C56 -22.4(9) . . . . ?
O3 N3 C7 C8 175.4(5) . . . . ?
O3 N3 C7 C12 -4.0(9) . . . . ?
N3 Fe1 N5 O5 -54.3(5) . . . . ?
N3 Fe1 N5 C13 113.2(5) . . . . ?
N3 C7 C8 N4 -9.0(8) . . . . ?
N3 C7 C8 C9 175.4(6) . . . . ?
N3 C7 C12 C11 168.2(7) . . . . ?
C3 C4 C5 C6 -64.8(10) . . . . ?
C3 C4A C5A C6 69(3) . . . . ?
O4 N4 C8 C7 -178.0(5) . . . . ?
O4 N4 C8 C9 -2.5(9) . . . . ?
N4 Fe1 N5 O5 -107.1(6) . . . . ?
N4 Fe1 N5 C13 60.3(8) . . . . ?
N4 C8 C9 C10 176.8(7) . . . . ?
C4 C5 C6 C1 45.4(10) . . . . ?
C4A C5A C6 C1 -50(2) . . . . ?
O5 B1 O3 N3 -73.9(6) . . . . ?
O5 B1 C51 C52 39.6(8) . . . . ?
O5 B1 C51 C56 -141.6(7) . . . . ?
O5 N5 C13 C14 173.2(5) . . . . ?
O5 N5 C13 C18 -4.2(9) . . . . ?
N5 C13 C14 N6 -7.1(8) . . . . ?
N5 C13 C14 C15 175.6(6) . . . . ?
N5 C13 C18 C17 -162.3(8) . . . . ?
N5 C13 C18 C17A 159.0(8) . . . . ?
O6 N6 C14 C13 -178.8(5) . . . . ?
O6 N6 C14 C15 -1.7(9) . . . . ?
N6 Fe1 N5 O5 -168.6(5) . . . . ?
N6 Fe1 N5 C13 -1.2(5) . . . . ?
N6 C14 C15 C16 -158.3(8) . . . . ?
N6 C14 C15 C16A 179.2(9) . . . . ?
C6 C1 C2 N2 169.0(5) . . . . ?
C6 C1 C2 C3 -8.9(9) . . . . ?
N7 C19 C20 C21 177.3(6) . . . . ?
N7 C19 C20 C25 -0.5(6) . . . . ?
C7 C8 C9 C10 -8.1(10) . . . . ?
N8 C27 C28 C29 -0.9(10) . . . . ?
N8 C27 C28 C33 -178.4(5) . . . . ?
C8 C7 C12 C11 -11.2(10) . . . . ?
C8 C9 C10 C11 38.9(10) . . . . ?
N9 C27 C28 C29 175.9(6) . . . . ?
N9 C27 C28 C33 -1.5(7) . . . . ?
C9 C10 C11 C12 -57.7(11) . . . . ?
N10 C35 C36 C37 -4.4(10) . . . . ?
N10 C35 C36 C41 176.5(5) . . . . ?
C10 C11 C12 C7 41.3(10) . . . . ?
N11 C35 C36 C37 176.0(6) . . . . ?
N11 C35 C36 C41 -3.1(6) . . . . ?
N12 C43 C44 C45 -2.1(10) . . . . ?
N12 C43 C44 C49 -179.1(5) . . . . ?
C12 C7 C8 N4 170.5(6) . . . . ?
C12 C7 C8 C9 -5.1(10) . . . . ?
N13 C43 C44 C45 178.4(6) . . . . ?
N13 C43 C44 C49 1.4(6) . . . . ?
C13 C14 C15 C16 18.6(11) . . . . ?
C13 C14 C15 C16A -3.9(12) . . . . ?
N14 C19 C20 C21 -0.5(10) . . . . ?
N14 C19 C20 C25 -178.3(5) . . . . ?
C14 C13 C18 C17 20.5(10) . . . . ?
C14 C13 C18 C17A -18.2(10) . . . . ?
C14 C15 C16 C17 -44.4(13) . . . . ?
C14 C15 C16A C17A 40.2(16) . . . . ?
C15 C16 C17 C18 61.3(15) . . . . ?
C15 C16A C17A C18 -65.5(15) . . . . ?
C16 C17 C18 C13 -47.2(13) . . . . ?
C16A C17A C18 C13 50.4(12) . . . . ?
C18 C13 C14 N6 170.4(6) . . . . ?
C18 C13 C14 C15 -6.9(9) . . . . ?
C19 N7 C26 N8 -177.1(6) . . . . ?
C19 N7 C26 C25 -1.2(6) . . . . ?
C19 N14 C50 N13 -5.4(9) . . . . ?
C19 N14 C50 C49 175.9(5) . . . . ?
C19 C20 C21 C22 -175.3(6) . . . . ?
C19 C20 C25 C24 177.2(6) . . . . ?
C19 C20 C25 C26 -0.2(6) . . . . ?
C20 C21 C22 C23 -2.1(9) . . . . ?
C20 C25 C26 N7 0.8(6) . . . . ?
C20 C25 C26 N8 177.1(5) . . . . ?
C21 C20 C25 C24 -0.9(9) . . . . ?
C21 C20 C25 C26 -178.3(5) . . . . ?
C21 C22 C23 C24 0.6(10) . . . . ?
C22 C23 C24 C25 0.9(10) . . . . ?
C23 C24 C25 C20 -0.7(9) . . . . ?
C23 C24 C25 C26 175.9(6) . . . . ?
C24 C25 C26 N7 -176.2(6) . . . . ?
C24 C25 C26 N8 0.1(10) . . . . ?
C25 C20 C21 C22 2.3(9) . . . . ?
C26 N7 C19 N14 178.8(5) . . . . ?
C26 N7 C19 C20 1.0(6) . . . . ?
C26 N8 C27 N9 2.5(9) . . . . ?
C26 N8 C27 C28 178.7(5) . . . . ?
C27 N8 C26 N7 -3.6(9) . . . . ?
C27 N8 C26 C25 -179.1(5) . . . . ?
C27 N9 C34 N10 179.0(6) . . . . ?
C27 N9 C34 C33 -2.3(6) . . . . ?
C27 C28 C29 C30 -175.6(7) . . . . ?
C27 C28 C33 C32 176.2(5) . . . . ?
C27 C28 C33 C34 0.1(6) . . . . ?
C28 C29 C30 C31 -0.5(10) . . . . ?
C28 C33 C34 N9 1.3(7) . . . . ?
C28 C33 C34 N10 -179.8(5) . . . . ?
C29 C28 C33 C32 -1.6(9) . . . . ?
C29 C28 C33 C34 -177.7(6) . . . . ?
C29 C30 C31 C32 -0.5(11) . . . . ?
C30 C31 C32 C33 0.5(10) . . . . ?
C31 C32 C33 C28 0.5(9) . . . . ?
C31 C32 C33 C34 175.6(6) . . . . ?
C32 C33 C34 N9 -174.1(6) . . . . ?
C32 C33 C34 N10 4.7(10) . . . . ?
C33 C28 C29 C30 1.5(9) . . . . ?
C34 N9 C27 N8 179.0(6) . . . . ?
C34 N9 C27 C28 2.4(6) . . . . ?
C34 N10 C35 N11 2.7(9) . . . . ?
C34 N10 C35 C36 -176.8(5) . . . . ?
C35 N10 C34 N9 2.3(9) . . . . ?
C35 N10 C34 C33 -176.3(5) . . . . ?
C35 N11 C42 N12 177.0(5) . . . . ?
C35 N11 C42 C41 -3.1(6) . . . . ?
C35 C36 C37 C38 -179.1(6) . . . . ?
C35 C36 C41 C40 -178.2(5) . . . . ?
C35 C36 C41 C42 1.1(6) . . . . ?
C36 C37 C38 C39 -1.6(9) . . . . ?
C36 C41 C42 N11 1.2(7) . . . . ?
C36 C41 C42 N12 -179.0(5) . . . . ?
C37 C36 C41 C40 2.6(9) . . . . ?
C37 C36 C41 C42 -178.1(5) . . . . ?
C37 C38 C39 C40 0.9(10) . . . . ?
C38 C39 C40 C41 1.6(9) . . . . ?
C39 C40 C41 C36 -3.3(9) . . . . ?
C39 C40 C41 C42 177.6(6) . . . . ?
C40 C41 C42 N11 -179.6(6) . . . . ?
C40 C41 C42 N12 0.3(10) . . . . ?
C41 C36 C37 C38 -0.1(9) . . . . ?
C42 N11 C35 N10 -175.8(6) . . . . ?
C42 N11 C35 C36 3.8(6) . . . . ?
C42 N12 C43 N13 1.9(9) . . . . ?
C42 N12 C43 C44 -177.5(5) . . . . ?
C43 N12 C42 N11 -3.1(9) . . . . ?
C43 N12 C42 C41 177.1(5) . . . . ?
C43 N13 C50 N14 177.7(5) . . . . ?
C43 N13 C50 C49 -3.5(6) . . . . ?
C43 C44 C45 C46 -176.7(6) . . . . ?
C43 C44 C49 C48 177.8(5) . . . . ?
C43 C44 C49 C50 -3.5(6) . . . . ?
C44 C45 C46 C47 0.6(10) . . . . ?
C44 C49 C50 N13 4.5(6) . . . . ?
C44 C49 C50 N14 -176.7(5) . . . . ?
C45 C44 C49 C48 0.4(9) . . . . ?
C45 C44 C49 C50 179.1(5) . . . . ?
C45 C46 C47 C48 -1.4(11) . . . . ?
C46 C47 C48 C49 1.7(10) . . . . ?
C47 C48 C49 C44 -1.2(9) . . . . ?
C47 C48 C49 C50 -179.5(6) . . . . ?
C48 C49 C50 N13 -177.0(6) . . . . ?
C48 C49 C50 N14 1.8(10) . . . . ?
C49 C44 C45 C46 -0.1(9) . . . . ?
C50 N13 C43 N12 -178.1(5) . . . . ?
C50 N13 C43 C44 1.3(6) . . . . ?
C50 N14 C19 N7 2.5(9) . . . . ?
C50 N14 C19 C20 179.9(5) . . . . ?
C51 B1 O3 N3 168.4(5) . . . . ?
C51 B1 O5 N5 168.9(5) . . . . ?
C51 C52 C53 C54 0.1(11) . . . . ?
C52 C51 C56 C55 0.5(11) . . . . ?
C52 C53 C54 C55 -0.9(11) . . . . ?
C52 C53 C54 C57 -176.4(7) . . . . ?
C53 C54 C55 C56 1.5(11) . . . . ?
C53 C54 C57 O7 9.4(11) . . . . ?
C53 C54 C57 O8 -174.6(7) . . . . ?
C54 C55 C56 C51 -1.3(12) . . . . ?
C55 C54 C57 O7 -166.0(8) . . . . ?
C55 C54 C57 O8 10.1(11) . . . . ?
C56 C51 C52 C53 0.1(11) . . . . ?
C57 C54 C55 C56 176.8(7) . . . . ?
N1S C1S C2S C3S -0.7(13) . . . . ?
C1S N1S C5S C4S 1.9(12) . . . . ?
C1S C2S C3S C4S 1.1(11) . . . . ?
C2S C3S C4S C5S -0.1(10) . . . . ?
C3S C4S C5S N1S -1.4(11) . . . . ?
C5S N1S C1S C2S -0.9(13) . . . . ?
N2S C6S C7S C8S -2.2(15) . . . . ?
C6S N2S C10S C9S -0.7(14) . . . . ?
C6S C7S C8S C9S 0.8(14) . . . . ?
C7S C8S C9S C10S 0.4(14) . . . . ?
C8S C9S C10S N2S -0.4(15) . . . . ?
C10S N2S C6S C7S 2.1(14) . . . . ?
N3S C11S C12S C13S -1.1(12) . . . . ?
C11S N3S C15S C14S -0.6(12) . . . . ?
C11S C12S C13S C14S 0.5(11) . . . . ?
C12S C13S C14S C15S 0.0(11) . . . . ?
C13S C14S C15S N3S 0.1(13) . . . . ?
C15S N3S C11S C12S 1.0(12) . . . . ?

loop_
_smtbx_masks_void_nr
_smtbx_masks_void_average_x
_smtbx_masks_void_average_y
_smtbx_masks_void_average_z
_smtbx_masks_void_volume
_smtbx_masks_void_count_electrons
_smtbx_masks_void_content
1 0.000 0.000 0.500 177.3 37.1 ?
2 0.000 0.500 0.500 135.5 43.5 ?
